data_7016350
loop_
_publ_author_name
'Gil, Bel\'en'
'Cooke, Gareth A.'
'Nolan, Deanne'
'O M\'aille, Gear\'oid M'
'Varughese, Sunil'
'Wang, Longsheng'
'Draper, Sylvia M.'

_publ_section_title
;
 A dinuclear extension to constrained heteroleptic Cu(i) systems.
;
_journal_issue 33
_journal_name_full 'Dalton transactions (Cambridge, England : 2003)'
_journal_page_first 8320
_journal_page_last 8327
_journal_paper_doi 10.1039/c1dt10275c
_journal_volume 40
_journal_year 2011
_chemical_formula_sum 'C74 H60 Cu2 N8 O7 P4'
_chemical_formula_weight 1424.26
_chemical_name_systematic
;
?
;
_space_group_IT_number 14
_symmetry_cell_setting monoclinic
_symmetry_space_group_name_Hall '-P 2ybc'
_symmetry_space_group_name_H-M 'P 1 21/c 1'
_atom_sites_solution_hydrogens geom
_atom_sites_solution_primary direct
_atom_sites_solution_secondary difmap
_audit_conform_dict_location ftp://ftp.iucr.org/pub/cif_core.dic
_audit_conform_dict_name cif_core.dic
_audit_conform_dict_version 2.3
_audit_creation_date 2009-03-10T17:02:01-00:00
_audit_creation_method 'WinGX routine CIF_UPDATE'
_cell_angle_alpha 90
_cell_angle_beta 113.424(12)
_cell_angle_gamma 90
_cell_formula_units_Z 4
_cell_length_a 14.570(4)
_cell_length_b 19.092(5)
_cell_length_c 28.652(7)
_cell_measurement_reflns_used 10108
_cell_measurement_temperature 173(2)
_cell_measurement_theta_max 46.362
_cell_measurement_theta_min 4.908
_cell_volume 7313(3)
_computing_cell_refinement SAINTPLUS
_computing_data_collection SMART
_computing_data_reduction SAINTPLUS
_computing_structure_refinement 'SHELXTL (Sheldrick, 1997)'
_computing_structure_solution 'SHELXTL (Sheldrick, 1990)'
_diffrn_ambient_temperature 173(2)
_diffrn_measured_fraction_theta_full 0.987
_diffrn_measured_fraction_theta_max 0.987
_diffrn_measurement_device_type 'Bruker Apex CCD Area Detector'
_diffrn_measurement_method 'phi and omega scan'
_diffrn_radiation_monochromator graphite
_diffrn_radiation_type MoK\a
_diffrn_radiation_wavelength 0.71073
_diffrn_reflns_av_R_equivalents 0.1526
_diffrn_reflns_av_unetI/netI 0.0854
_diffrn_reflns_limit_h_max 16
_diffrn_reflns_limit_h_min -16
_diffrn_reflns_limit_k_max 21
_diffrn_reflns_limit_k_min -21
_diffrn_reflns_limit_l_max 31
_diffrn_reflns_limit_l_min -31
_diffrn_reflns_number 62172
_diffrn_reflns_theta_full 23.44
_diffrn_reflns_theta_max 23.44
_diffrn_reflns_theta_min 1.32
_exptl_absorpt_coefficient_mu 0.726
_exptl_absorpt_correction_T_max 0.9244
_exptl_absorpt_correction_T_min 0.8684
_exptl_absorpt_correction_type empirical
_exptl_absorpt_process_details 'SADABS; Sheldrick, 1997'
_exptl_crystal_colour Orange
_exptl_crystal_density_diffrn 1.294
_exptl_crystal_density_method 'not measured'
_exptl_crystal_description Blocks
_exptl_crystal_F_000 2936
_exptl_crystal_size_max 0.2
_exptl_crystal_size_mid 0.16
_exptl_crystal_size_min 0.11
_refine_diff_density_max 1.498
_refine_diff_density_min -0.591
_refine_diff_density_rms 0.109
_refine_ls_extinction_method none
_refine_ls_goodness_of_fit_ref 1.031
_refine_ls_hydrogen_treatment constr
_refine_ls_matrix_type full
_refine_ls_number_parameters 816
_refine_ls_number_reflns 10616
_refine_ls_number_restraints 258
_refine_ls_restrained_S_all 1.021
_refine_ls_R_factor_all 0.0945
_refine_ls_R_factor_gt 0.0749
_refine_ls_shift/su_max 0
_refine_ls_shift/su_mean 0
_refine_ls_structure_factor_coef Fsqd
_refine_ls_weighting_details 'calc w=1/[\s^2^(Fo^2^)+(0.1462P)^2^+0.0000P] where P=(Fo^2^+2Fc^2^)/3'
_refine_ls_weighting_scheme calc
_refine_ls_wR_factor_gt 0.2105
_refine_ls_wR_factor_ref 0.224
_reflns_number_gt 7579
_reflns_number_total 10616
_reflns_threshold_expression >2sigma(I)
_cod_data_source_file c1dt10275c.txt
_cod_data_source_block bgi03
_cod_depositor_comments
;
The following automatic conversions were performed:

'_symmetry_cell_setting' value 'Monoclinic' changed to 'monoclinic'
according to /home/saulius/struct/CIF-dictionaries/cif_core.dic
dictionary named 'cif_core.dic' version 2.4.1 from 2010-06-29.

Automatic conversion script
Id: cif_fix_values 1715 2011-07-08 13:25:40Z adriana 
;
_cod_original_sg_symbol_H-M P2(1)/c
_cod_database_code 7016350

loop_
_symmetry_equiv_pos_as_xyz
'x, y, z'
'-x, y+1/2, -z+1/2'
'-x, -y, -z'
'x, -y-1/2, z-1/2'

loop_
_atom_site_label
_atom_site_type_symbol
_atom_site_fract_x
_atom_site_fract_y
_atom_site_fract_z
_atom_site_U_iso_or_equiv
_atom_site_adp_type
_atom_site_occupancy
_atom_site_symmetry_multiplicity
_atom_site_calc_flag
_atom_site_refinement_flags
C3 C 0.5646(4) 0.3925(3) 0.4730(2) 0.0431(13) Uani 1 1 d U
H3A H 0.6353 0.3954 0.4974 0.052 Uiso 1 1 calc R
H3B H 0.5297 0.4344 0.4781 0.052 Uiso 1 1 calc R
C12 C 0.8420(4) 0.2803(3) 0.4680(2) 0.0360(12) Uani 1 1 d U
C13 C 0.9190(4) 0.2424(3) 0.5071(2) 0.0403(12) Uani 1 1 d U
C14 C 0.7899(4) 0.2078(3) 0.5348(2) 0.0376(12) Uani 1 1 d U
C16 C 0.8910(4) 0.2065(3) 0.5417(2) 0.0423(13) Uani 1 1 d U
C21 C 0.6001(5) 0.1469(3) 0.5773(2) 0.0489(14) Uani 1 1 d U
H21A H 0.5297 0.1403 0.5619 0.059 Uiso 1 1 calc R
C22 C 1.0215(4) 0.2337(3) 0.5079(2) 0.0483(14) Uani 1 1 d U
C23 C 0.8569(4) 0.3327(3) 0.4325(2) 0.0388(12) Uani 1 1 d U
C24 C 0.7476(4) 0.1790(3) 0.5699(2) 0.0404(12) Uani 1 1 d U
C26 C 0.9660(5) 0.1611(4) 0.5818(2) 0.0533(15) Uani 1 1 d U
C29 C 0.4014(4) 0.0901(3) 0.4106(2) 0.0401(12) Uani 1 1 d U
C32 C 0.3917(5) 0.2239(3) 0.2395(2) 0.0478(14) Uani 1 1 d U
H32A H 0.3747 0.1794 0.2486 0.057 Uiso 1 1 calc R
C34 C 0.5710(5) -0.0055(3) 0.4060(2) 0.0518(15) Uani 1 1 d U
H34A H 0.5025 -0.0175 0.3959 0.062 Uiso 1 1 calc R
C35 C 0.9436(5) 0.3723(3) 0.4456(3) 0.0581(17) Uani 1 1 d U
H35A H 0.999 0.3644 0.4769 0.07 Uiso 1 1 calc R
C37 C 0.3278(5) 0.2561(4) 0.1957(3) 0.0649(18) Uani 1 1 d U
H37A H 0.2663 0.2344 0.1752 0.078 Uiso 1 1 calc R
C40 C 0.8014(5) 0.1662(4) 0.6214(2) 0.0576(17) Uani 1 1 d U
H40A H 0.8718 0.1732 0.6365 0.069 Uiso 1 1 calc R
C44 C 0.5392(5) 0.3229(3) 0.5557(2) 0.0473(14) Uani 1 1 d U
C47 C 0.5997(6) 0.5067(3) 0.3582(3) 0.0690(19) Uani 1 1 d U
H47 H 0.5384 0.4949 0.331 0.083 Uiso 1 1 calc R
C50 C 0.6408(5) 0.1579(3) 0.3153(2) 0.0443(13) Uani 1 1 d U
C51 C 0.7835(5) 0.3901(3) 0.3565(2) 0.0527(15) Uani 1 1 d U
H51A H 0.7286 0.3959 0.3247 0.063 Uiso 1 1 calc R
C59 C 0.6475(5) 0.1335(3) 0.6276(2) 0.0583(17) Uani 1 1 d U
H59A H 0.6112 0.1181 0.6468 0.07 Uiso 1 1 calc R
C62 C 0.4048(5) 0.0615(3) 0.4560(2) 0.0558(16) Uani 1 1 d U
H62A H 0.4644 0.0652 0.4859 0.067 Uiso 1 1 calc R
C64 C 0.4792(4) 0.2551(3) 0.2700(2) 0.0402(12) Uani 1 1 d U
C66 C 0.7193(5) 0.4901(3) 0.4442(3) 0.0616(17) Uani 1 1 d U
H66A H 0.7396 0.4668 0.476 0.074 Uiso 1 1 calc R
C67 C 0.7010(5) 0.0794(3) 0.4297(2) 0.0505(15) Uani 1 1 d U
H67A H 0.7231 0.1265 0.4369 0.061 Uiso 1 1 calc R
C73 C 0.3732(4) 0.3260(3) 0.4567(2) 0.0482(14) Uani 1 1 d U
C74 C 0.3249(5) 0.3856(4) 0.4631(3) 0.079(2) Uani 1 1 d U
H74A H 0.3624 0.422 0.485 0.095 Uiso 1 1 calc R
C81 C 0.3851(6) 0.4768(4) 0.3732(4) 0.084(2) Uani 1 1 d U
H81A H 0.4238 0.5122 0.3958 0.101 Uiso 1 1 calc R
C82 C 0.6377(5) 0.3333(3) 0.5888(2) 0.0562(16) Uani 1 1 d U
H82A H 0.6873 0.342 0.5758 0.067 Uiso 1 1 calc R
C85 C 0.7500(6) 0.1427(4) 0.6504(3) 0.073(2) Uani 1 1 d U
H85A H 0.7852 0.1331 0.6856 0.088 Uiso 1 1 calc R
C89 C 0.6413(6) -0.0566(3) 0.4109(3) 0.0629(17) Uani 1 1 d U
H89A H 0.6213 -0.1043 0.4052 0.075 Uiso 1 1 calc R
C90 C 0.6302(5) 0.4725(3) 0.4054(3) 0.0488(14) Uani 1 1 d U
C91 C 0.6022(4) 0.0637(3) 0.4160(2) 0.0387(12) Uani 1 1 d U
C93 C 0.4310(4) 0.4159(3) 0.3689(2) 0.0454(13) Uani 1 1 d U
C94 C 0.3724(5) 0.3682(4) 0.3334(3) 0.0679(19) Uani 1 1 d U
H94A H 0.4006 0.3252 0.3289 0.081 Uiso 1 1 calc R
C96 C 0.6626(7) 0.5593(4) 0.3523(4) 0.086(2) Uani 1 1 d U
H96A H 0.6432 0.5838 0.3209 0.103 Uiso 1 1 calc R
C98 C 0.8675(5) 0.4310(4) 0.3670(3) 0.0642(18) Uani 1 1 d U
H98A H 0.8698 0.4645 0.3429 0.077 Uiso 1 1 calc R
C99 C 0.6069(6) 0.0928(3) 0.2922(3) 0.0653(19) Uani 1 1 d U
H99A H 0.54 0.0786 0.2845 0.078 Uiso 1 1 calc R
C100 C 1.1360(7) 0.1807(4) 0.4788(4) 0.086(2) Uani 1 1 d U
H10A H 1.1467 0.1495 0.4556 0.103 Uiso 1 1 calc R
C101 C 0.5064(5) 0.3187(3) 0.2551(2) 0.0553(16) Uani 1 1 d U
H10B H 0.5685 0.3398 0.2755 0.066 Uiso 1 1 calc R
C104 C 0.7396(6) -0.0392(3) 0.4241(3) 0.0641(18) Uani 1 1 d U
H10C H 0.7871 -0.0747 0.4268 0.077 Uiso 1 1 calc R
C107 C 1.0324(5) 0.1927(4) 0.6269(3) 0.075(2) Uani 1 1 d U
H10D H 1.0327 0.2419 0.6319 0.09 Uiso 1 1 calc R
C110 C 0.3228(6) 0.0279(4) 0.4578(3) 0.0682(19) Uani 1 1 d U
H11A H 0.3257 0.0082 0.4888 0.082 Uiso 1 1 calc R
C112 C 0.7689(5) 0.0274(3) 0.4331(3) 0.0605(17) Uani 1 1 d U
H11B H 0.8372 0.0391 0.4419 0.073 Uiso 1 1 calc R
C114 C 1.0992(7) 0.1473(6) 0.6649(4) 0.106(3) Uani 1 1 d U
H11C H 1.1434 0.1672 0.6961 0.127 Uiso 1 1 calc R
C115 C 0.3140(5) 0.0845(4) 0.3678(3) 0.0621(18) Uani 1 1 d U
H11D H 0.3095 0.1046 0.3367 0.075 Uiso 1 1 calc R
C116 C 1.1967(5) 0.2510(5) 0.5450(3) 0.079(2) Uani 1 1 d U
H11E H 1.2529 0.2729 0.5705 0.095 Uiso 1 1 calc R
C117 C 0.9687(5) 0.0911(4) 0.5749(3) 0.0654(18) Uani 1 1 d U
H11F H 0.9248 0.0694 0.5443 0.078 Uiso 1 1 calc R
C120 C 0.9477(5) 0.4228(4) 0.4126(3) 0.0668(19) Uani 1 1 d U
H12A H 1.0051 0.4518 0.4211 0.08 Uiso 1 1 calc R
C121 C 0.3156(5) 0.2739(4) 0.4257(3) 0.0590(16) Uani 1 1 d U
H12B H 0.347 0.2317 0.4223 0.071 Uiso 1 1 calc R
C124 C 1.0380(8) 0.0521(5) 0.6141(4) 0.095(3) Uani 1 1 d U
H12C H 1.0401 0.003 0.6092 0.114 Uiso 1 1 calc R
C130 C 0.2852(6) 0.4881(4) 0.3459(4) 0.099(3) Uani 1 1 d U
H13A H 0.2542 0.5291 0.3517 0.119 Uiso 1 1 calc R
C131 C 0.2362(6) 0.0231(4) 0.4142(3) 0.0692(19) Uani 1 1 d U
H13B H 0.1789 0.0008 0.4154 0.083 Uiso 1 1 calc R
C133 C 1.0369(6) 0.1919(4) 0.4731(3) 0.0649(18) Uani 1 1 d U
H13C H 0.9825 0.1711 0.446 0.078 Uiso 1 1 calc R
C134 C 0.7384(5) 0.1777(4) 0.3249(3) 0.069(2) Uani 1 1 d U
H13D H 0.7634 0.2213 0.341 0.082 Uiso 1 1 calc R
C135 C 0.4689(6) 0.3093(4) 0.5760(3) 0.076(2) Uani 1 1 d U
H13E H 0.4011 0.3008 0.554 0.091 Uiso 1 1 calc R
C136 C 1.1056(5) 0.2656(4) 0.5447(3) 0.0632(17) Uani 1 1 d U
H13F H 1.0989 0.2968 0.569 0.076 Uiso 1 1 calc R
C141 C 0.2330(6) 0.0499(4) 0.3700(3) 0.079(2) Uani 1 1 d U
H14A H 0.1739 0.0449 0.3399 0.094 Uiso 1 1 calc R
C142 C 0.7639(7) 0.0713(5) 0.2897(4) 0.092(3) Uani 1 1 d U
H14B H 0.8069 0.0416 0.281 0.11 Uiso 1 1 calc R
C143 C 0.7980(7) 0.1351(5) 0.3114(4) 0.097(3) Uani 1 1 d U
H14C H 0.864 0.1496 0.317 0.117 Uiso 1 1 calc R
C144 C 0.2238(6) 0.3922(5) 0.4380(4) 0.097(3) Uani 1 1 d U
H14D H 0.1919 0.4334 0.4428 0.116 Uiso 1 1 calc R
C146 C 0.6640(6) 0.3308(4) 0.6407(3) 0.0724(19) Uani 1 1 d U
H14E H 0.7318 0.3377 0.6631 0.087 Uiso 1 1 calc R
C147 C 0.2316(6) 0.4419(5) 0.3113(4) 0.086(2) Uani 1 1 d U
H14F H 0.1631 0.4509 0.2911 0.104 Uiso 1 1 calc R
C151 C 0.3529(6) 0.3198(4) 0.1817(3) 0.0697(19) Uani 1 1 d U
H15A H 0.308 0.3425 0.1518 0.084 Uiso 1 1 calc R
C155 C 0.4432(6) 0.3509(4) 0.2109(3) 0.071(2) Uani 1 1 d U
H15B H 0.4616 0.3941 0.2006 0.085 Uiso 1 1 calc R
C157 C 0.2740(6) 0.3824(5) 0.3047(3) 0.092(3) Uani 1 1 d U
H15C H 0.235 0.3496 0.2798 0.111 Uiso 1 1 calc R
C159 C 0.2143(6) 0.2809(5) 0.3997(3) 0.083(2) Uani 1 1 d U
H15D H 0.1764 0.245 0.3774 0.099 Uiso 1 1 calc R
C163 C 0.4719(4) 0.1655(3) 0.3461(2) 0.0385(12) Uani 1 1 d U
H16A H 0.4101 0.1933 0.3378 0.046 Uiso 1 1 calc R
H16B H 0.4545 0.1241 0.3234 0.046 Uiso 1 1 calc R
C168 C 0.7790(7) 0.5408(4) 0.4373(4) 0.092(3) Uani 1 1 d U
H16C H 0.8403 0.5527 0.4644 0.11 Uiso 1 1 calc R
C186 C 0.6700(7) 0.0498(4) 0.2807(3) 0.081(2) Uani 1 1 d U
H18A H 0.6478 0.0049 0.2663 0.098 Uiso 1 1 calc R
C190 C 0.7504(7) 0.5748(4) 0.3911(4) 0.087(2) Uani 1 1 d U
H19A H 0.7929 0.6095 0.3865 0.104 Uiso 1 1 calc R
C196 C 0.5941(8) 0.3186(4) 0.6602(3) 0.084(2) Uani 1 1 d U
H19B H 0.6122 0.3175 0.6959 0.101 Uiso 1 1 calc R
C202 C 0.4971(8) 0.3080(5) 0.6271(4) 0.096(3) Uani 1 1 d U
H20A H 0.4479 0.2995 0.6404 0.116 Uiso 1 1 calc R
C246 C 0.1678(6) 0.3416(5) 0.4064(3) 0.088(2) Uani 1 1 d U
H24A H 0.0975 0.3473 0.3891 0.105 Uiso 1 1 calc R
Cu1 Cu 0.57409(5) 0.21339(3) 0.47456(2) 0.0362(2) Uani 1 1 d U
Cu3 Cu 0.63953(5) 0.30194(3) 0.38988(2) 0.0363(2) Uani 1 1 d U
N1 N 0.7764(3) 0.3429(2) 0.38922(17) 0.0400(10) Uani 1 1 d U
N2 N 0.7474(3) 0.2716(2) 0.45984(16) 0.0364(10) Uani 1 1 d U
N3 N 0.7210(3) 0.2354(2) 0.49290(16) 0.0346(10) Uani 1 1 d U
N4 N 0.6461(3) 0.1690(2) 0.54782(17) 0.0408(10) Uani 1 1 d U
N5 N 1.2141(5) 0.2095(4) 0.5133(3) 0.085(2) Uani 1 1 d U
N6 N 1.1026(6) 0.0794(5) 0.6586(4) 0.115(3) Uani 1 1 d U
N97 N 0.3203(6) 0.0004(4) 0.2625(3) 0.0845(19) Uiso 1 1 d U
N98 N 0.9031(7) 0.3899(5) 0.5787(4) 0.103(2) Uiso 1 1 d U
O96 O 1.1192(5) 0.3093(3) 0.7497(3) 0.108(2) Uiso 1 1 d .
O97A O 0.4063(9) -0.0071(5) 0.2860(4) 0.184(4) Uiso 1 1 d U
O97B O 0.2600(8) -0.0400(5) 0.2563(4) 0.166(3) Uiso 1 1 d U
O97C O 0.2992(6) 0.0613(4) 0.2529(3) 0.093(3) Uiso 0.763(12) 1 d PU
O98A O 0.8921(10) 0.3382(8) 0.6091(5) 0.236(5) Uiso 1 1 d U
O98B O 0.9875(9) 0.3765(6) 0.5897(5) 0.191(4) Uiso 1 1 d U
O98C O 0.8215(8) 0.3827(5) 0.5475(4) 0.170(3) Uiso 1 1 d U
O98D O 0.8995(17) 0.4544(12) 0.5945(9) 0.081(9) Uiso 0.237(12) 1 d PU
P5 P 0.56296(11) 0.21902(7) 0.33190(5) 0.0355(4) Uani 1 1 d U
P7 P 0.51382(11) 0.13481(7) 0.41224(5) 0.0360(4) Uani 1 1 d U
P10 P 0.50775(11) 0.31390(7) 0.48772(6) 0.0396(4) Uani 1 1 d U
P12 P 0.55995(11) 0.39403(7) 0.40758(6) 0.0398(4) Uani 1 1 d U

loop_
_atom_site_aniso_label
_atom_site_aniso_U_11
_atom_site_aniso_U_22
_atom_site_aniso_U_33
_atom_site_aniso_U_23
_atom_site_aniso_U_13
_atom_site_aniso_U_12
C3 0.049(3) 0.037(3) 0.047(3) -0.004(3) 0.023(3) -0.004(2)
C12 0.036(3) 0.031(3) 0.044(3) 0.001(2) 0.019(2) -0.002(2)
C13 0.041(3) 0.038(3) 0.044(3) 0.001(2) 0.018(3) -0.003(2)
C14 0.046(3) 0.030(3) 0.038(3) 0.001(2) 0.018(3) -0.002(2)
C16 0.046(3) 0.037(3) 0.043(3) 0.004(2) 0.017(3) 0.000(2)
C21 0.062(4) 0.046(3) 0.051(3) -0.003(3) 0.035(3) -0.012(3)
C22 0.047(3) 0.046(3) 0.054(4) 0.018(3) 0.021(3) 0.007(3)
C23 0.038(3) 0.038(3) 0.043(3) 0.007(2) 0.019(3) 0.003(2)
C24 0.046(3) 0.042(3) 0.034(3) -0.001(2) 0.016(2) -0.002(2)
C26 0.044(3) 0.067(4) 0.052(4) 0.020(3) 0.022(3) 0.002(3)
C29 0.056(3) 0.029(3) 0.040(3) -0.003(2) 0.024(3) -0.003(2)
C32 0.062(4) 0.038(3) 0.044(3) 0.007(3) 0.022(3) 0.001(3)
C34 0.069(4) 0.039(3) 0.056(4) -0.009(3) 0.034(3) -0.003(3)
C35 0.050(4) 0.048(4) 0.076(5) 0.017(3) 0.025(3) -0.004(3)
C37 0.068(4) 0.077(5) 0.043(4) 0.004(3) 0.015(3) -0.009(3)
C40 0.051(4) 0.083(5) 0.041(3) 0.014(3) 0.020(3) 0.001(3)
C44 0.060(4) 0.044(3) 0.048(3) -0.010(3) 0.031(3) -0.001(3)
C47 0.090(5) 0.047(4) 0.073(4) 0.008(3) 0.036(4) -0.007(3)
C50 0.066(4) 0.039(3) 0.034(3) 0.004(2) 0.026(3) 0.005(3)
C51 0.057(4) 0.052(4) 0.053(4) 0.013(3) 0.025(3) 0.000(3)
C59 0.076(4) 0.060(4) 0.048(4) 0.005(3) 0.035(3) -0.013(3)
C62 0.065(4) 0.060(4) 0.045(4) 0.009(3) 0.025(3) -0.010(3)
C64 0.059(3) 0.033(3) 0.032(3) 0.001(2) 0.022(2) 0.006(2)
C66 0.074(4) 0.051(4) 0.063(4) -0.007(3) 0.031(3) -0.018(3)
C67 0.056(4) 0.042(3) 0.056(4) -0.006(3) 0.025(3) -0.002(3)
C73 0.043(3) 0.059(4) 0.052(4) 0.002(3) 0.028(3) 0.002(2)
C74 0.053(4) 0.066(4) 0.118(7) -0.018(4) 0.032(4) 0.012(3)
C81 0.067(4) 0.049(4) 0.121(7) -0.007(4) 0.022(4) 0.015(3)
C82 0.069(4) 0.054(4) 0.055(4) -0.010(3) 0.034(3) -0.014(3)
C85 0.094(5) 0.086(5) 0.044(4) 0.016(4) 0.031(4) -0.002(4)
C89 0.090(5) 0.040(3) 0.069(5) -0.004(3) 0.043(4) 0.006(3)
C90 0.064(4) 0.027(3) 0.064(4) 0.003(3) 0.034(3) 0.000(3)
C91 0.056(3) 0.035(3) 0.025(3) -0.002(2) 0.016(3) -0.001(2)
C93 0.047(3) 0.036(3) 0.050(3) 0.004(3) 0.016(3) 0.002(2)
C94 0.061(4) 0.075(5) 0.056(4) -0.012(3) 0.010(3) 0.008(3)
C96 0.130(7) 0.045(4) 0.107(6) 0.013(4) 0.073(5) -0.010(4)
C98 0.061(4) 0.062(4) 0.082(5) 0.028(4) 0.040(4) -0.001(3)
C99 0.096(5) 0.052(4) 0.068(5) -0.012(3) 0.054(4) -0.004(3)
C100 0.092(6) 0.076(5) 0.119(7) 0.005(5) 0.073(5) 0.013(4)
C101 0.075(4) 0.045(3) 0.049(4) 0.005(3) 0.027(3) -0.010(3)
C104 0.087(5) 0.050(4) 0.070(5) 0.000(3) 0.047(4) 0.021(3)
C107 0.055(4) 0.091(5) 0.062(4) 0.027(4) 0.005(3) -0.012(4)
C110 0.085(5) 0.070(5) 0.063(4) 0.006(4) 0.044(4) -0.018(4)
C112 0.055(4) 0.055(4) 0.070(5) -0.013(3) 0.024(4) 0.005(3)
C114 0.080(6) 0.132(7) 0.078(6) 0.044(5) 0.001(4) -0.014(5)
C115 0.060(4) 0.083(5) 0.046(4) 0.003(3) 0.024(3) -0.022(3)
C116 0.045(4) 0.099(6) 0.090(6) 0.025(4) 0.025(4) -0.001(4)
C117 0.073(5) 0.054(4) 0.082(5) 0.024(3) 0.044(4) 0.017(3)
C120 0.049(4) 0.061(4) 0.097(5) 0.020(4) 0.036(4) -0.010(3)
C121 0.053(4) 0.061(4) 0.063(4) -0.007(3) 0.024(3) -0.001(3)
C124 0.111(7) 0.075(5) 0.113(7) 0.043(5) 0.059(5) 0.032(5)
C130 0.067(5) 0.055(5) 0.157(9) 0.023(5) 0.025(5) 0.024(4)
C131 0.069(4) 0.070(5) 0.082(5) -0.003(4) 0.044(4) -0.021(4)
C133 0.067(4) 0.066(4) 0.073(5) 0.001(3) 0.039(4) 0.001(3)
C134 0.066(4) 0.064(4) 0.092(6) -0.015(4) 0.050(4) -0.002(3)
C135 0.071(5) 0.113(6) 0.059(4) -0.001(4) 0.042(4) -0.002(4)
C136 0.042(3) 0.079(5) 0.068(5) 0.005(4) 0.021(3) 0.000(3)
C141 0.061(4) 0.100(6) 0.072(5) 0.004(4) 0.025(4) -0.025(4)
C142 0.114(6) 0.083(5) 0.101(7) -0.005(5) 0.066(6) 0.036(5)
C143 0.076(5) 0.100(6) 0.137(8) -0.023(6) 0.065(6) 0.007(4)
C144 0.058(5) 0.096(6) 0.135(8) -0.006(5) 0.036(5) 0.027(4)
C146 0.095(5) 0.059(4) 0.052(4) -0.009(4) 0.017(4) -0.003(4)
C147 0.056(5) 0.089(6) 0.098(6) 0.031(5) 0.014(4) 0.012(4)
C151 0.080(5) 0.069(4) 0.058(4) 0.024(4) 0.025(4) 0.005(4)
C155 0.091(5) 0.053(4) 0.062(5) 0.024(3) 0.024(4) -0.006(3)
C157 0.061(5) 0.124(7) 0.067(5) -0.021(5) -0.001(4) 0.003(4)
C159 0.048(4) 0.111(6) 0.082(6) -0.016(5) 0.019(4) -0.008(4)
C163 0.045(3) 0.037(3) 0.033(3) 0.000(2) 0.015(3) -0.005(2)
C168 0.100(6) 0.082(6) 0.101(6) -0.030(5) 0.048(5) -0.048(5)
C186 0.123(6) 0.049(4) 0.091(6) -0.004(4) 0.063(6) 0.016(4)
C190 0.122(7) 0.047(4) 0.119(7) -0.013(4) 0.077(6) -0.030(4)
C196 0.137(7) 0.079(5) 0.049(4) -0.003(4) 0.048(4) 0.011(5)
C202 0.114(6) 0.132(8) 0.074(5) 0.002(5) 0.071(5) 0.002(6)
C246 0.047(4) 0.127(7) 0.083(6) 0.019(5) 0.019(4) 0.013(4)
Cu1 0.0405(4) 0.0353(4) 0.0358(4) -0.0027(3) 0.0184(3) -0.0038(3)
Cu3 0.0410(4) 0.0329(4) 0.0362(4) 0.0013(3) 0.0166(3) -0.0018(3)
N1 0.051(3) 0.037(2) 0.042(3) 0.004(2) 0.028(2) -0.005(2)
N2 0.044(3) 0.035(2) 0.035(2) 0.0020(19) 0.020(2) -0.0014(19)
N3 0.039(2) 0.035(2) 0.032(2) 0.0031(19) 0.017(2) -0.0025(19)
N4 0.051(3) 0.038(3) 0.038(2) 0.001(2) 0.023(2) -0.003(2)
N5 0.063(4) 0.088(5) 0.121(6) 0.037(4) 0.054(4) 0.021(3)
N6 0.079(5) 0.128(6) 0.129(7) 0.065(6) 0.031(4) 0.032(5)
P5 0.0457(9) 0.0308(7) 0.0330(8) 0.0013(6) 0.0188(7) -0.0010(6)
P7 0.0467(9) 0.0303(7) 0.0335(8) -0.0005(6) 0.0186(7) -0.0039(6)
P10 0.0420(9) 0.0387(8) 0.0440(9) -0.0057(7) 0.0232(7) -0.0021(6)
P12 0.0477(9) 0.0293(8) 0.0433(9) -0.0001(6) 0.0190(7) -0.0008(6)

loop_
_atom_type_symbol
_atom_type_description
_atom_type_scat_dispersion_real
_atom_type_scat_dispersion_imag
_atom_type_scat_source
C C 0.0033 0.0016 'International Tables Vol C Tables 4.2.6.8 and 6.1.1.4'
H H 0 0 'International Tables Vol C Tables 4.2.6.8 and 6.1.1.4'
Cu Cu 0.3201 1.2651 'International Tables Vol C Tables 4.2.6.8 and 6.1.1.4'
N N 0.0061 0.0033 'International Tables Vol C Tables 4.2.6.8 and 6.1.1.4'
O O 0.0106 0.006 'International Tables Vol C Tables 4.2.6.8 and 6.1.1.4'
P P 0.1023 0.0942 'International Tables Vol C Tables 4.2.6.8 and 6.1.1.4'

loop_
_geom_angle_atom_site_label_1
_geom_angle_atom_site_label_2
_geom_angle_atom_site_label_3
_geom_angle
P10 C3 P12 114.0(3)
P10 C3 H3A 108.8
P12 C3 H3A 108.8
P10 C3 H3B 108.8
P12 C3 H3B 108.8
H3A C3 H3B 107.7
N2 C12 C13 121.1(5)
N2 C12 C23 112.8(5)
C13 C12 C23 126.1(5)
C16 C13 C12 116.6(5)
C16 C13 C22 120.5(5)
C12 C13 C22 122.5(5)
N3 C14 C16 120.5(5)
N3 C14 C24 113.1(5)
C16 C14 C24 126.4(5)
C13 C16 C14 118.4(5)
C13 C16 C26 119.9(5)
C14 C16 C26 121.3(5)
N4 C21 C59 124.1(6)
N4 C21 H21A 118
C59 C21 H21A 118
C133 C22 C136 117.1(6)
C133 C22 C13 120.5(6)
C136 C22 C13 122.3(6)
N1 C23 C35 122.6(5)
N1 C23 C12 114.4(5)
C35 C23 C12 122.6(5)
N4 C24 C40 121.1(5)
N4 C24 C14 113.7(5)
C40 C24 C14 125.1(5)
C117 C26 C107 120.6(6)
C117 C26 C16 120.7(6)
C107 C26 C16 118.7(6)
C115 C29 C62 118.5(5)
C115 C29 P7 124.2(4)
C62 C29 P7 117.3(5)
C64 C32 C37 120.7(6)
C64 C32 H32A 119.7
C37 C32 H32A 119.7
C89 C34 C91 118.9(6)
C89 C34 H34A 120.6
C91 C34 H34A 120.6
C120 C35 C23 118.7(6)
C120 C35 H35A 120.6
C23 C35 H35A 120.6
C32 C37 C151 120.1(7)
C32 C37 H37A 120
C151 C37 H37A 120
C24 C40 C85 118.6(6)
C24 C40 H40A 120.7
C85 C40 H40A 120.7
C82 C44 C135 118.5(6)
C82 C44 P10 119.8(4)
C135 C44 P10 121.0(5)
C90 C47 C96 118.2(8)
C90 C47 H47 120.9
C96 C47 H47 120.9
C134 C50 C99 118.4(6)
C134 C50 P5 118.0(5)
C99 C50 P5 123.6(5)
N1 C51 C98 122.6(6)
N1 C51 H51A 118.7
C98 C51 H51A 118.7
C21 C59 C85 118.5(6)
C21 C59 H59A 120.8
C85 C59 H59A 120.8
C110 C62 C29 120.6(6)
C110 C62 H62A 119.7
C29 C62 H62A 119.7
C32 C64 C101 119.4(5)
C32 C64 P5 123.2(4)
C101 C64 P5 117.4(5)
C168 C66 C90 120.4(7)
C168 C66 H66A 119.8
C90 C66 H66A 119.8
C91 C67 C112 120.5(6)
C91 C67 H67A 119.8
C112 C67 H67A 119.8
C121 C73 C74 117.9(6)
C121 C73 P10 119.1(5)
C74 C73 P10 123.0(5)
C144 C74 C73 120.2(8)
C144 C74 H74A 119.9
C73 C74 H74A 119.9
C130 C81 C93 121.9(8)
C130 C81 H81A 119.1
C93 C81 H81A 119.1
C146 C82 C44 120.0(6)
C146 C82 H82A 120
C44 C82 H82A 120
C59 C85 C40 119.6(6)
C59 C85 H85A 120.2
C40 C85 H85A 120.2
C104 C89 C34 120.6(6)
C104 C89 H89A 119.7
C34 C89 H89A 119.7
C66 C90 C47 120.1(6)
C66 C90 P12 122.3(5)
C47 C90 P12 116.5(5)
C67 C91 C34 119.3(5)
C67 C91 P7 119.1(4)
C34 C91 P7 121.6(5)
C81 C93 C94 116.5(6)
C81 C93 P12 124.4(5)
C94 C93 P12 119.1(5)
C157 C94 C93 120.4(7)
C157 C94 H94A 119.8
C93 C94 H94A 119.8
C190 C96 C47 120.2(8)
C190 C96 H96A 119.9
C47 C96 H96A 119.9
C120 C98 C51 119.3(6)
C120 C98 H98A 120.4
C51 C98 H98A 120.4
C186 C99 C50 120.1(7)
C186 C99 H99A 119.9
C50 C99 H99A 119.9
N5 C100 C133 125.0(8)
N5 C100 H10A 117.5
C133 C100 H10A 117.5
C155 C101 C64 120.1(6)
C155 C101 H10B 119.9
C64 C101 H10B 119.9
C112 C104 C89 120.3(6)
C112 C104 H10C 119.9
C89 C104 H10C 119.9
C26 C107 C114 116.9(8)
C26 C107 H10D 121.6
C114 C107 H10D 121.6
C62 C110 C131 119.5(6)
C62 C110 H11A 120.2
C131 C110 H11A 120.2
C104 C112 C67 120.5(7)
C104 C112 H11B 119.7
C67 C112 H11B 119.7
N6 C114 C107 123.1(10)
N6 C114 H11C 118.5
C107 C114 H11C 118.5
C141 C115 C29 120.4(6)
C141 C115 H11D 119.8
C29 C115 H11D 119.8
N5 C116 C136 125.6(8)
N5 C116 H11E 117.2
C136 C116 H11E 117.2
C26 C117 C124 117.7(8)
C26 C117 H11F 121.2
C124 C117 H11F 121.2
C35 C120 C98 119.0(6)
C35 C120 H12A 120.5
C98 C120 H12A 120.5
C159 C121 C73 121.9(7)
C159 C121 H12B 119
C73 C121 H12B 119
N6 C124 C117 124.5(9)
N6 C124 H12C 117.8
C117 C124 H12C 117.8
C147 C130 C81 120.0(8)
C147 C130 H13A 120
C81 C130 H13A 120
C141 C131 C110 120.1(6)
C141 C131 H13B 119.9
C110 C131 H13B 119.9
C22 C133 C100 117.7(8)
C22 C133 H13C 121.1
C100 C133 H13C 121.1
C143 C134 C50 120.1(7)
C143 C134 H13D 119.9
C50 C134 H13D 119.9
C202 C135 C44 119.9(8)
C202 C135 H13E 120.1
C44 C135 H13E 120.1
C116 C136 C22 118.6(7)
C116 C136 H13F 120.7
C22 C136 H13F 120.7
C131 C141 C115 120.9(7)
C131 C141 H14A 119.6
C115 C141 H14A 119.6
C186 C142 C143 121.0(7)
C186 C142 H14B 119.5
C143 C142 H14B 119.5
C134 C143 C142 120.4(8)
C134 C143 H14C 119.8
C142 C143 H14C 119.8
C246 C144 C74 121.6(8)
C246 C144 H14D 119.2
C74 C144 H14D 119.2
C196 C146 C82 121.0(8)
C196 C146 H14E 119.5
C82 C146 H14E 119.5
C130 C147 C157 120.1(8)
C130 C147 H14F 119.9
C157 C147 H14F 119.9
C37 C151 C155 120.1(7)
C37 C151 H15A 119.9
C155 C151 H15A 119.9
C101 C155 C151 119.5(6)
C101 C155 H15B 120.3
C151 C155 H15B 120.3
C147 C157 C94 121.0(8)
C147 C157 H15C 119.5
C94 C157 H15C 119.5
C121 C159 C246 119.0(8)
C121 C159 H15D 120.5
C246 C159 H15D 120.5
P7 C163 P5 115.5(3)
P7 C163 H16A 108.4
P5 C163 H16A 108.4
P7 C163 H16B 108.4
P5 C163 H16B 108.4
H16A C163 H16B 107.5
C66 C168 C190 120.3(8)
C66 C168 H16C 119.8
C190 C168 H16C 119.8
C142 C186 C99 119.9(8)
C142 C186 H18A 120.1
C99 C186 H18A 120.1
C96 C190 C168 120.7(7)
C96 C190 H19A 119.7
C168 C190 H19A 119.7
C146 C196 C202 118.4(7)
C146 C196 H19B 120.8
C202 C196 H19B 120.8
C135 C202 C196 122.2(8)
C135 C202 H20A 118.9
C196 C202 H20A 118.9
C144 C246 C159 119.2(7)
C144 C246 H24A 120.4
C159 C246 H24A 120.4
N3 Cu1 N4 76.75(17)
N3 Cu1 P7 112.65(12)
N4 Cu1 P7 114.04(13)
N3 Cu1 P10 105.00(13)
N4 Cu1 P10 104.63(13)
P7 Cu1 P10 130.60(6)
N2 Cu3 N1 76.19(17)
N2 Cu3 P5 118.67(13)
N1 Cu3 P5 116.10(13)
N2 Cu3 P12 104.96(12)
N1 Cu3 P12 106.16(13)
P5 Cu3 P12 124.30(6)
C51 N1 C23 117.6(5)
C51 N1 Cu3 125.7(4)
C23 N1 Cu3 114.5(3)
C12 N2 N3 120.8(4)
C12 N2 Cu3 118.3(3)
N3 N2 Cu3 120.2(3)
C14 N3 N2 120.9(4)
C14 N3 Cu1 119.4(3)
N2 N3 Cu1 119.3(3)
C21 N4 C24 118.2(5)
C21 N4 Cu1 125.2(4)
C24 N4 Cu1 114.9(3)
C100 N5 C116 115.8(7)
C114 N6 C124 117.4(8)
O97B N97 O97A 126.5(11)
O97B N97 O97C 120.7(10)
O97A N97 O97C 111.5(10)
O98B N98 O98C 144.6(12)
O98B N98 O98D 107.0(14)
O98C N98 O98D 101.7(13)
O98B N98 O98A 92.6(10)
O98C N98 O98A 93.5(10)
O98D N98 O98A 115.2(13)
C50 P5 C64 103.4(2)
C50 P5 C163 106.3(3)
C64 P5 C163 99.2(3)
C50 P5 Cu3 117.9(2)
C64 P5 Cu3 113.18(18)
C163 P5 Cu3 114.65(18)
C29 P7 C163 101.2(2)
C29 P7 C91 104.8(2)
C163 P7 C91 103.4(2)
C29 P7 Cu1 113.48(17)
C163 P7 Cu1 118.34(18)
C91 P7 Cu1 113.92(18)
C73 P10 C44 105.9(3)
C73 P10 C3 106.3(3)
C44 P10 C3 102.9(3)
C73 P10 Cu1 118.6(2)
C44 P10 Cu1 108.5(2)
C3 P10 Cu1 113.26(18)
C93 P12 C90 104.4(3)
C93 P12 C3 103.6(3)
C90 P12 C3 104.6(3)
C93 P12 Cu3 122.6(2)
C90 P12 Cu3 106.50(19)
C3 P12 Cu3 113.45(19)

loop_
_geom_bond_atom_site_label_1
_geom_bond_atom_site_label_2
_geom_bond_distance
C3 P10 1.842(5)
C3 P12 1.849(6)
C3 H3A 0.99
C3 H3B 0.99
C12 N2 1.313(7)
C12 C13 1.427(8)
C12 C23 1.504(7)
C13 C16 1.393(8)
C13 C22 1.494(8)
C14 N3 1.329(7)
C14 C16 1.406(8)
C14 C24 1.481(7)
C16 C26 1.505(8)
C21 N4 1.337(7)
C21 C59 1.353(9)
C21 H21A 0.95
C22 C133 1.364(9)
C22 C136 1.399(9)
C23 N1 1.340(7)
C23 C35 1.389(8)
C24 N4 1.371(7)
C24 C40 1.389(8)
C26 C117 1.354(9)
C26 C107 1.406(10)
C29 C115 1.376(9)
C29 C62 1.394(8)
C29 P7 1.830(6)
C32 C64 1.363(8)
C32 C37 1.374(9)
C32 H32A 0.95
C34 C89 1.380(9)
C34 C91 1.389(8)
C34 H34A 0.95
C35 C120 1.369(9)
C35 H35A 0.95
C37 C151 1.376(9)
C37 H37A 0.95
C40 C85 1.396(9)
C40 H40A 0.95
C44 C82 1.384(9)
C44 C135 1.388(9)
C44 P10 1.824(6)
C47 C90 1.405(9)
C47 C96 1.415(10)
C47 H47 0.95
C50 C134 1.389(9)
C50 C99 1.402(9)
C50 P5 1.817(6)
C51 N1 1.336(7)
C51 C98 1.380(9)
C51 H51A 0.95
C59 C85 1.383(10)
C59 H59A 0.95
C62 C110 1.375(9)
C62 H62A 0.95
C64 C101 1.395(8)
C64 P5 1.841(6)
C66 C168 1.368(10)
C66 C90 1.373(9)
C66 H66A 0.95
C67 C91 1.367(8)
C67 C112 1.376(8)
C67 H67A 0.95
C73 C121 1.375(9)
C73 C74 1.388(9)
C73 P10 1.817(6)
C74 C144 1.364(11)
C74 H74A 0.95
C81 C130 1.369(11)
C81 C93 1.370(9)
C81 H81A 0.95
C82 C146 1.381(9)
C82 H82A 0.95
C85 H85A 0.95
C89 C104 1.370(10)
C89 H89A 0.95
C90 P12 1.830(6)
C91 P7 1.845(6)
C93 C94 1.379(9)
C93 P12 1.811(6)
C94 C157 1.366(10)
C94 H94A 0.95
C96 C190 1.353(13)
C96 H96A 0.95
C98 C120 1.372(10)
C98 H98A 0.95
C99 C186 1.368(10)
C99 H99A 0.95
C100 N5 1.296(11)
C100 C133 1.403(11)
C100 H10A 0.95
C101 C155 1.381(9)
C101 H10B 0.95
C104 C112 1.334(9)
C104 H10C 0.95
C107 C114 1.428(11)
C107 H10D 0.95
C110 C131 1.380(10)
C110 H11A 0.95
C112 H11B 0.95
C114 N6 1.313(13)
C114 H11C 0.95
C115 C141 1.375(9)
C115 H11D 0.95
C116 N5 1.304(11)
C116 C136 1.353(9)
C116 H11E 0.95
C117 C124 1.390(11)
C117 H11F 0.95
C120 H12A 0.95
C121 C159 1.370(10)
C121 H12B 0.95
C124 N6 1.352(13)
C124 H12C 0.95
C130 C147 1.324(12)
C130 H13A 0.95
C131 C141 1.350(10)
C131 H13B 0.95
C133 H13C 0.95
C134 C143 1.355(10)
C134 H13D 0.95
C135 C202 1.354(11)
C135 H13E 0.95
C136 H13F 0.95
C141 H14A 0.95
C142 C186 1.351(12)
C142 C143 1.368(12)
C142 H14B 0.95
C143 H14C 0.95
C144 C246 1.353(12)
C144 H14D 0.95
C146 C196 1.362(11)
C146 H14E 0.95
C147 C157 1.342(11)
C147 H14F 0.95
C151 C155 1.381(10)
C151 H15A 0.95
C155 H15B 0.95
C157 H15C 0.95
C159 C246 1.393(12)
C159 H15D 0.95
C163 P7 1.840(5)
C163 P5 1.844(5)
C163 H16A 0.99
C163 H16B 0.99
C168 C190 1.382(12)
C168 H16C 0.95
C186 H18A 0.95
C190 H19A 0.95
C196 C202 1.368(12)
C196 H19B 0.95
C202 H20A 0.95
C246 H24A 0.95
Cu1 N3 2.035(4)
Cu1 N4 2.115(5)
Cu1 P7 2.2280(16)
Cu1 P10 2.2470(16)
Cu3 N2 2.079(5)
Cu3 N1 2.149(4)
Cu3 P5 2.2442(16)
Cu3 P12 2.2717(16)
N2 N3 1.346(6)
N97 O97B 1.129(10)
N97 O97A 1.172(11)
N97 O97C 1.206(9)
N98 O98B 1.171(12)
N98 O98C 1.177(11)
N98 O98D 1.32(2)
N98 O98A 1.368(14)
